data_4089599
loop_
_publ_author_name
'Braunschweig, Holger'
'Maier, Jonathan'
'Radacki, Krzysztof'
'Wahler, Johannes'

_publ_section_title
;
 Ring Expansion of 7-Boranorbornadienes by Coordination with an
 N-Heterocyclic Carbene
;
_journal_issue 21
_journal_name_full Organometallics
_journal_page_first 6353
_journal_paper_doi 10.1021/om400708y
_journal_volume 32
_journal_year 2013
_chemical_formula_moiety 'C46 H45 B N2'
_chemical_formula_sum 'C46 H45 B N2'
_chemical_formula_weight 636.65
_space_group_IT_number 14
_space_group_name_Hall '-P 2ybc'
_space_group_name_H-M_alt 'P 1 21/c 1'
_symmetry_cell_setting monoclinic
_symmetry_space_group_name_Hall '-P 2ybc'
_symmetry_space_group_name_H-M 'P 1 21/c 1'
_atom_sites_solution_hydrogens geom
_atom_sites_solution_primary direct
_atom_sites_solution_secondary difmap
_audit_creation_method SHELXL-97
_cell_angle_alpha 90.00
_cell_angle_beta 95.036(3)
_cell_angle_gamma 90.00
_cell_formula_units_Z 4
_cell_length_a 12.2893(11)
_cell_length_b 10.7063(8)
_cell_length_c 27.045(2)
_cell_measurement_reflns_used 8018
_cell_measurement_temperature 100(2)
_cell_measurement_theta_max 26.76
_cell_measurement_theta_min 2.35
_cell_volume 3544.7(5)
_computing_cell_refinement 'Saint+ ver. 7.68A (Bruker AXS)'
_computing_data_collection 'APEX2 ver. 2010.3 (Bruker AXS)'
_computing_data_reduction 'Saint+ ver. 7.68A (Bruker AXS)'
_computing_molecular_graphics 'XP ver. 5.1 (Bruker AXS, 1998)'
_computing_publication_material 'SHELXL-97 (Sheldrick, 2008)'
_computing_structure_refinement 'SHELXL-97 (Sheldrick, 1997)'
_computing_structure_solution 'SHELXS-97 (Sheldrick, 1990)'
_diffrn_ambient_temperature 100(2)
_diffrn_detector_area_resol_mean 8.333
_diffrn_measured_fraction_theta_full 0.999
_diffrn_measured_fraction_theta_max 0.998
_diffrn_measurement_device_type 'Bruker X8-APEX II'
_diffrn_measurement_method '\f and \w scans'
_diffrn_radiation_monochromator 'multi-layer mirror'
_diffrn_radiation_source 'rotating anode'
_diffrn_radiation_type MoK\a
_diffrn_radiation_wavelength 0.71073
_diffrn_reflns_av_R_equivalents 0.0546
_diffrn_reflns_av_sigmaI/netI 0.0243
_diffrn_reflns_limit_h_max 15
_diffrn_reflns_limit_h_min -15
_diffrn_reflns_limit_k_max 13
_diffrn_reflns_limit_k_min -13
_diffrn_reflns_limit_l_max 33
_diffrn_reflns_limit_l_min -33
_diffrn_reflns_number 83853
_diffrn_reflns_theta_full 26.00
_diffrn_reflns_theta_max 26.37
_diffrn_reflns_theta_min 1.51
_exptl_absorpt_coefficient_mu 0.068
_exptl_absorpt_correction_T_max 0.7454
_exptl_absorpt_correction_T_min 0.6123
_exptl_absorpt_correction_type multi-scan
_exptl_absorpt_process_details 'Sadabs 2008/1 (Bruker 2008)'
_exptl_crystal_colour colourless
_exptl_crystal_density_diffrn 1.193
_exptl_crystal_density_method 'not measured'
_exptl_crystal_description block
_exptl_crystal_F_000 1360
_exptl_crystal_size_max 0.52
_exptl_crystal_size_mid 0.25
_exptl_crystal_size_min 0.10
_refine_diff_density_max 0.391
_refine_diff_density_min -0.285
_refine_diff_density_rms 0.053
_refine_ls_extinction_method none
_refine_ls_goodness_of_fit_ref 1.052
_refine_ls_hydrogen_treatment constr
_refine_ls_matrix_type full
_refine_ls_number_parameters 449
_refine_ls_number_reflns 7240
_refine_ls_number_restraints 0
_refine_ls_restrained_S_all 1.052
_refine_ls_R_factor_all 0.0604
_refine_ls_R_factor_gt 0.0474
_refine_ls_shift/su_max 0.000
_refine_ls_shift/su_mean 0.000
_refine_ls_structure_factor_coef Fsqd
_refine_ls_weighting_details 'calc w=1/[\s^2^(Fo^2^)+(0.0718P)^2^+1.6838P] where P=(Fo^2^+2Fc^2^)/3'
_refine_ls_weighting_scheme calc
_refine_ls_wR_factor_gt 0.1220
_refine_ls_wR_factor_ref 0.1348
_reflns_number_gt 5952
_reflns_number_total 7240
_reflns_threshold_expression >2sigma(I)
_cod_data_source_file om400708y_si_001.cif
_cod_data_source_block
;
;
_cod_depositor_comments
;
The following automatic conversions were performed:

data item '_symmetry_cell_setting' value 'Monoclinic' was changed to
'monoclinic' in accordance with the
/home/saulius/struct/COD-crude-data/automatic-downloads/DataCite-retrospective/ACS/depositions/lib/dictionaries/cif_core.dic
dictionary named 'cif_core.dic' version 2.4.2 last updated on
2011-04-26.

Automatic conversion script
Id: cif_fix_values 6909 2019-04-08 15:41:33Z antanas 
;
_cod_original_sg_symbol_H-M P2(1)/c
_cod_database_code 4089599

loop_
_symmetry_equiv_pos_as_xyz
'x, y, z'
'-x, y+1/2, -z+1/2'
'-x, -y, -z'
'x, -y-1/2, z-1/2'

loop_
_atom_site_label
_atom_site_type_symbol
_atom_site_fract_x
_atom_site_fract_y
_atom_site_fract_z
_atom_site_U_iso_or_equiv
_atom_site_adp_type
_atom_site_occupancy
_atom_site_symmetry_multiplicity
_atom_site_calc_flag
_atom_site_refinement_flags
B1_1 B 0.32739(13) -0.18528(16) 0.37491(6) 0.0187(3) Uani 1 1 d .
C2_1 C 0.29952(11) -0.18228(14) 0.31336(5) 0.0199(3) Uani 1 1 d .
C3_1 C 0.30970(12) -0.28864(14) 0.28641(5) 0.0205(3) Uani 1 1 d .
C4_1 C 0.35221(12) -0.40694(14) 0.30868(5) 0.0211(3) Uani 1 1 d .
C5_1 C 0.32056(12) -0.45616(14) 0.35122(5) 0.0208(3) Uani 1 1 d .
C6_1 C 0.23245(11) -0.40285(14) 0.37817(5) 0.0196(3) Uani 1 1 d .
C7_1 C 0.22695(11) -0.28010(14) 0.39038(5) 0.0190(3) Uani 1 1 d .
C8_1 C 0.44022(12) -0.47267(15) 0.28245(6) 0.0253(3) Uani 1 1 d .
H8A_1 H 0.5103 -0.4656 0.3025 0.038 Uiso 1 1 calc R
H8B_1 H 0.4461 -0.4338 0.2500 0.038 Uiso 1 1 calc R
H8C_1 H 0.4211 -0.5610 0.2779 0.038 Uiso 1 1 calc R
C9_1 C 0.37466(13) -0.57327(15) 0.37329(6) 0.0245(3) Uani 1 1 d .
H9A_1 H 0.3572 -0.6441 0.3511 0.037 Uiso 1 1 calc R
H9B_1 H 0.3478 -0.5901 0.4057 0.037 Uiso 1 1 calc R
H9C_1 H 0.4540 -0.5612 0.3774 0.037 Uiso 1 1 calc R
C1_2 C 0.44921(11) -0.24767(14) 0.39329(5) 0.0189(3) Uani 1 1 d .
C2_2 C 0.53821(12) -0.24922(14) 0.36346(5) 0.0213(3) Uani 1 1 d .
C3_2 C 0.63206(12) -0.32021(15) 0.37655(6) 0.0234(3) Uani 1 1 d .
H3_2 H 0.6876 -0.3232 0.3543 0.028 Uiso 1 1 calc R
C4_2 C 0.64718(12) -0.38644(15) 0.42080(6) 0.0236(3) Uani 1 1 d .
C5_2 C 0.56556(12) -0.37457(14) 0.45305(5) 0.0223(3) Uani 1 1 d .
H5_2 H 0.5756 -0.4131 0.4848 0.027 Uiso 1 1 calc R
C6_2 C 0.46944(12) -0.30793(14) 0.44036(5) 0.0206(3) Uani 1 1 d .
C7_2 C 0.54368(12) -0.17259(15) 0.31664(6) 0.0246(3) Uani 1 1 d .
H7A_2 H 0.6182 -0.1413 0.3150 0.037 Uiso 1 1 calc R
H7B_2 H 0.4930 -0.1020 0.3171 0.037 Uiso 1 1 calc R
H7C_2 H 0.5233 -0.2250 0.2876 0.037 Uiso 1 1 calc R
C8_2 C 0.74937(13) -0.46269(17) 0.43356(6) 0.0297(4) Uani 1 1 d .
H8A_2 H 0.7994 -0.4160 0.4570 0.045 Uiso 1 1 calc R
H8B_2 H 0.7851 -0.4797 0.4033 0.045 Uiso 1 1 calc R
H8C_2 H 0.7299 -0.5418 0.4487 0.045 Uiso 1 1 calc R
C9_2 C 0.39109(12) -0.29769(15) 0.48040(5) 0.0235(3) Uani 1 1 d .
H9A_2 H 0.3273 -0.3509 0.4718 0.035 Uiso 1 1 calc R
H9B_2 H 0.3674 -0.2107 0.4831 0.035 Uiso 1 1 calc R
H9C_2 H 0.4278 -0.3249 0.5122 0.035 Uiso 1 1 calc R
C1_3 C 0.31751(12) -0.04322(14) 0.39944(5) 0.0197(3) Uani 1 1 d .
N2_3 N 0.39785(10) 0.02260(12) 0.42649(5) 0.0219(3) Uani 1 1 d .
C3_3 C 0.35802(14) 0.13464(15) 0.44237(6) 0.0276(4) Uani 1 1 d .
H3_3 H 0.3980 0.1958 0.4618 0.033 Uiso 1 1 calc R
C4_3 C 0.25238(13) 0.14143(15) 0.42528(6) 0.0263(3) Uani 1 1 d .
H4_3 H 0.2033 0.2079 0.4303 0.032 Uiso 1 1 calc R
N5_3 N 0.22892(10) 0.03328(12) 0.39896(5) 0.0216(3) Uani 1 1 d .
C6_3 C 0.51591(12) -0.00373(16) 0.43427(6) 0.0274(4) Uani 1 1 d .
H6A_3 H 0.5530 0.0661 0.4521 0.041 Uiso 1 1 calc R
H6B_3 H 0.5455 -0.0145 0.4021 0.041 Uiso 1 1 calc R
H6C_3 H 0.5277 -0.0803 0.4538 0.041 Uiso 1 1 calc R
C7_3 C 0.12211(12) 0.02003(15) 0.37061(6) 0.0242(3) Uani 1 1 d .
H7A_3 H 0.1191 -0.0599 0.3529 0.036 Uiso 1 1 calc R
H7B_3 H 0.1116 0.0885 0.3466 0.036 Uiso 1 1 calc R
H7C_3 H 0.0643 0.0227 0.3934 0.036 Uiso 1 1 calc R
C1_4 C 0.25746(12) -0.06664(14) 0.28682(5) 0.0215(3) Uani 1 1 d .
C2_4 C 0.31166(13) 0.04848(15) 0.29329(5) 0.0234(3) Uani 1 1 d .
H2_4 H 0.3779 0.0525 0.3142 0.028 Uiso 1 1 calc R
C3_4 C 0.27129(14) 0.15625(16) 0.27007(6) 0.0279(4) Uani 1 1 d .
H3_4 H 0.3103 0.2325 0.2750 0.033 Uiso 1 1 calc R
C4_4 C 0.17376(15) 0.15349(16) 0.23957(6) 0.0326(4) Uani 1 1 d .
H4_4 H 0.1455 0.2275 0.2239 0.039 Uiso 1 1 calc R
C5_4 C 0.11864(15) 0.04086(16) 0.23253(6) 0.0330(4) Uani 1 1 d .
H5_4 H 0.0522 0.0377 0.2118 0.040 Uiso 1 1 calc R
C6_4 C 0.15968(13) -0.06706(16) 0.25556(6) 0.0269(3) Uani 1 1 d .
H6_4 H 0.1208 -0.1432 0.2501 0.032 Uiso 1 1 calc R
C1_5 C 0.28901(12) -0.29740(15) 0.23073(5) 0.0228(3) Uani 1 1 d .
C2_5 C 0.34038(13) -0.21999(17) 0.19857(6) 0.0298(4) Uani 1 1 d .
H2_5 H 0.3848 -0.1532 0.2117 0.036 Uiso 1 1 calc R
C3_5 C 0.32783(14) -0.2388(2) 0.14742(6) 0.0372(4) Uani 1 1 d .
H3_5 H 0.3642 -0.1855 0.1261 0.045 Uiso 1 1 calc R
C4_5 C 0.26253(15) -0.3349(2) 0.12757(6) 0.0379(5) Uani 1 1 d .
H4_5 H 0.2544 -0.3481 0.0927 0.045 Uiso 1 1 calc R
C5_5 C 0.20920(14) -0.41158(18) 0.15865(6) 0.0351(4) Uani 1 1 d .
H5_5 H 0.1632 -0.4766 0.1451 0.042 Uiso 1 1 calc R
C6_5 C 0.22267(13) -0.39366(16) 0.21001(6) 0.0281(4) Uani 1 1 d .
H6_5 H 0.1864 -0.4475 0.2311 0.034 Uiso 1 1 calc R
C1_6 C 0.14934(11) -0.49850(14) 0.39041(5) 0.0205(3) Uani 1 1 d .
C2_6 C 0.10398(12) -0.57844(14) 0.35305(6) 0.0235(3) Uani 1 1 d .
H2_6 H 0.1288 -0.5742 0.3208 0.028 Uiso 1 1 calc R
C3_6 C 0.02316(12) -0.66377(15) 0.36250(6) 0.0265(3) Uani 1 1 d .
H3_6 H -0.0090 -0.7147 0.3364 0.032 Uiso 1 1 calc R
C4_6 C -0.01065(13) -0.67474(15) 0.40980(6) 0.0279(4) Uani 1 1 d .
H4_6 H -0.0661 -0.7329 0.4162 0.033 Uiso 1 1 calc R
C5_6 C 0.03696(12) -0.60027(15) 0.44790(6) 0.0260(3) Uani 1 1 d .
H5_6 H 0.0158 -0.6095 0.4806 0.031 Uiso 1 1 calc R
C6_6 C 0.11522(12) -0.51265(15) 0.43817(6) 0.0231(3) Uani 1 1 d .
H6_6 H 0.1463 -0.4612 0.4643 0.028 Uiso 1 1 calc R
C1_7 C 0.12530(12) -0.23832(14) 0.41244(6) 0.0211(3) Uani 1 1 d .
C2_7 C 0.02283(13) -0.25595(15) 0.38573(6) 0.0264(3) Uani 1 1 d .
H2_7 H 0.0195 -0.2955 0.3542 0.032 Uiso 1 1 calc R
C3_7 C -0.07318(14) -0.21721(16) 0.40414(7) 0.0343(4) Uani 1 1 d .
H3_7 H -0.1409 -0.2291 0.3850 0.041 Uiso 1 1 calc R
C4_7 C -0.07093(15) -0.16110(17) 0.45050(8) 0.0375(4) Uani 1 1 d .
H4_7 H -0.1368 -0.1350 0.4633 0.045 Uiso 1 1 calc R
C5_7 C 0.02855(15) -0.14373(16) 0.47778(7) 0.0329(4) Uani 1 1 d .
H5_7 H 0.0307 -0.1067 0.5098 0.039 Uiso 1 1 calc R
C6_7 C 0.12560(14) -0.18002(14) 0.45880(6) 0.0256(3) Uani 1 1 d .
H6_7 H 0.1932 -0.1649 0.4777 0.031 Uiso 1 1 calc R

loop_
_atom_site_aniso_label
_atom_site_aniso_U_11
_atom_site_aniso_U_22
_atom_site_aniso_U_33
_atom_site_aniso_U_23
_atom_site_aniso_U_13
_atom_site_aniso_U_12
B1_1 0.0169(7) 0.0197(8) 0.0183(7) 0.0000(6) -0.0053(6) -0.0008(6)
C2_1 0.0154(7) 0.0226(8) 0.0206(7) 0.0009(6) -0.0047(5) -0.0029(5)
C3_1 0.0176(7) 0.0244(8) 0.0183(7) 0.0004(6) -0.0048(5) -0.0028(6)
C4_1 0.0184(7) 0.0222(8) 0.0214(7) -0.0037(6) -0.0059(6) -0.0023(6)
C5_1 0.0184(7) 0.0212(8) 0.0211(7) -0.0027(6) -0.0068(6) -0.0019(6)
C6_1 0.0189(7) 0.0214(8) 0.0169(7) 0.0009(6) -0.0068(5) -0.0015(6)
C7_1 0.0182(7) 0.0218(8) 0.0156(6) 0.0011(6) -0.0065(5) -0.0008(6)
C8_1 0.0241(8) 0.0265(8) 0.0243(7) -0.0019(6) -0.0024(6) 0.0007(6)
C9_1 0.0249(8) 0.0228(8) 0.0250(8) -0.0004(6) -0.0029(6) 0.0018(6)
C1_2 0.0186(7) 0.0187(7) 0.0178(7) -0.0005(6) -0.0068(5) -0.0030(5)
C2_2 0.0202(7) 0.0222(8) 0.0200(7) -0.0001(6) -0.0068(6) -0.0029(6)
C3_2 0.0170(7) 0.0295(9) 0.0227(7) 0.0004(6) -0.0042(6) -0.0022(6)
C4_2 0.0193(7) 0.0234(8) 0.0261(8) 0.0025(6) -0.0092(6) -0.0029(6)
C5_2 0.0231(7) 0.0225(8) 0.0194(7) 0.0036(6) -0.0095(6) -0.0050(6)
C6_2 0.0198(7) 0.0205(8) 0.0202(7) -0.0006(6) -0.0065(6) -0.0043(6)
C7_2 0.0187(7) 0.0313(9) 0.0227(7) 0.0044(6) -0.0035(6) -0.0014(6)
C8_2 0.0206(8) 0.0337(10) 0.0331(8) 0.0074(7) -0.0072(6) 0.0010(7)
C9_2 0.0231(7) 0.0275(8) 0.0185(7) 0.0014(6) -0.0060(6) -0.0024(6)
C1_3 0.0198(7) 0.0211(8) 0.0171(7) 0.0023(6) -0.0042(5) -0.0028(6)
N2_3 0.0233(6) 0.0203(7) 0.0205(6) 0.0005(5) -0.0078(5) -0.0037(5)
C3_3 0.0341(9) 0.0193(8) 0.0272(8) -0.0025(6) -0.0099(7) -0.0026(6)
C4_3 0.0315(8) 0.0181(8) 0.0280(8) -0.0021(6) -0.0049(7) 0.0008(6)
N5_3 0.0229(6) 0.0193(7) 0.0214(6) 0.0012(5) -0.0048(5) -0.0012(5)
C6_3 0.0216(8) 0.0289(9) 0.0298(8) -0.0022(7) -0.0091(6) -0.0041(6)
C7_3 0.0203(7) 0.0232(8) 0.0278(8) 0.0017(6) -0.0057(6) 0.0002(6)
C1_4 0.0226(7) 0.0241(8) 0.0168(7) 0.0005(6) -0.0043(6) 0.0002(6)
C2_4 0.0244(7) 0.0264(8) 0.0183(7) -0.0003(6) -0.0038(6) -0.0024(6)
C3_4 0.0353(9) 0.0240(8) 0.0235(8) 0.0012(6) -0.0022(7) -0.0031(7)
C4_4 0.0429(10) 0.0253(9) 0.0274(8) 0.0041(7) -0.0099(7) 0.0052(7)
C5_4 0.0351(9) 0.0308(10) 0.0295(8) -0.0007(7) -0.0171(7) 0.0046(7)
C6_4 0.0282(8) 0.0240(8) 0.0264(8) -0.0015(6) -0.0100(6) -0.0011(6)
C1_5 0.0205(7) 0.0264(8) 0.0202(7) -0.0024(6) -0.0063(6) 0.0036(6)
C2_5 0.0261(8) 0.0379(10) 0.0240(8) 0.0019(7) -0.0051(6) -0.0007(7)
C3_5 0.0306(9) 0.0573(12) 0.0229(8) 0.0058(8) -0.0012(7) 0.0062(8)
C4_5 0.0329(9) 0.0588(13) 0.0202(8) -0.0075(8) -0.0080(7) 0.0185(9)
C5_5 0.0330(9) 0.0382(10) 0.0310(9) -0.0133(8) -0.0150(7) 0.0086(8)
C6_5 0.0285(8) 0.0282(9) 0.0258(8) -0.0043(7) -0.0083(6) 0.0016(7)
C1_6 0.0179(7) 0.0177(7) 0.0243(7) 0.0005(6) -0.0064(6) 0.0012(6)
C2_6 0.0244(7) 0.0215(8) 0.0229(7) 0.0013(6) -0.0088(6) 0.0005(6)
C3_6 0.0230(8) 0.0206(8) 0.0330(8) 0.0009(6) -0.0141(6) -0.0014(6)
C4_6 0.0180(7) 0.0232(8) 0.0409(9) 0.0052(7) -0.0052(6) -0.0026(6)
C5_6 0.0221(7) 0.0247(8) 0.0310(8) 0.0035(7) 0.0006(6) 0.0022(6)
C6_6 0.0220(7) 0.0219(8) 0.0242(7) -0.0009(6) -0.0043(6) 0.0005(6)
C1_7 0.0216(7) 0.0158(7) 0.0255(7) 0.0029(6) -0.0014(6) -0.0018(6)
C2_7 0.0232(8) 0.0190(8) 0.0356(9) 0.0017(7) -0.0054(7) -0.0016(6)
C3_7 0.0216(8) 0.0248(9) 0.0559(11) 0.0078(8) -0.0002(7) -0.0011(6)
C4_7 0.0310(9) 0.0287(9) 0.0552(12) 0.0102(8) 0.0163(8) 0.0074(7)
C5_7 0.0419(10) 0.0249(9) 0.0330(9) 0.0046(7) 0.0096(8) 0.0080(7)
C6_7 0.0303(8) 0.0206(8) 0.0256(8) 0.0027(6) 0.0001(6) 0.0025(6)

loop_
_atom_type_symbol
_atom_type_description
_atom_type_scat_dispersion_real
_atom_type_scat_dispersion_imag
_atom_type_scat_source
C C 0.0033 0.0016 'International Tables Vol C Tables 4.2.6.8 and 6.1.1.4'
H H 0.0000 0.0000 'International Tables Vol C Tables 4.2.6.8 and 6.1.1.4'
B B 0.0013 0.0007 'International Tables Vol C Tables 4.2.6.8 and 6.1.1.4'
N N 0.0061 0.0033 'International Tables Vol C Tables 4.2.6.8 and 6.1.1.4'

loop_
_geom_angle_atom_site_label_1
_geom_angle_atom_site_label_2
_geom_angle_atom_site_label_3
_geom_angle
C1_3 B1_1 C2_1 111.29(12)
C1_3 B1_1 C1_2 109.88(11)
C2_1 B1_1 C1_2 113.78(12)
C1_3 B1_1 C7_1 111.80(12)
C2_1 B1_1 C7_1 99.73(11)
C1_2 B1_1 C7_1 110.03(12)
C3_1 C2_1 C1_4 118.51(13)
C3_1 C2_1 B1_1 119.75(13)
C1_4 C2_1 B1_1 121.65(12)
C2_1 C3_1 C4_1 122.92(13)
C2_1 C3_1 C1_5 124.77(14)
C4_1 C3_1 C1_5 112.10(13)
C5_1 C4_1 C3_1 124.22(14)
C5_1 C4_1 C8_1 119.12(14)
C3_1 C4_1 C8_1 116.61(13)
C4_1 C5_1 C6_1 123.27(14)
C4_1 C5_1 C9_1 120.51(14)
C6_1 C5_1 C9_1 116.21(13)
C7_1 C6_1 C5_1 123.36(13)
C7_1 C6_1 C1_6 123.80(13)
C5_1 C6_1 C1_6 112.84(13)
C6_1 C7_1 C1_7 116.52(13)
C6_1 C7_1 B1_1 118.10(13)
C1_7 C7_1 B1_1 125.11(13)
C4_1 C8_1 H8A_1 109.5
C4_1 C8_1 H8B_1 109.5
H8A_1 C8_1 H8B_1 109.5
C4_1 C8_1 H8C_1 109.5
H8A_1 C8_1 H8C_1 109.5
H8B_1 C8_1 H8C_1 109.5
C5_1 C9_1 H9A_1 109.5
C5_1 C9_1 H9B_1 109.5
H9A_1 C9_1 H9B_1 109.5
C5_1 C9_1 H9C_1 109.5
H9A_1 C9_1 H9C_1 109.5
H9B_1 C9_1 H9C_1 109.5
C2_2 C1_2 C6_2 114.82(13)
C2_2 C1_2 B1_1 123.45(12)
C6_2 C1_2 B1_1 121.69(12)
C3_2 C2_2 C1_2 121.53(14)
C3_2 C2_2 C7_2 114.15(13)
C1_2 C2_2 C7_2 124.28(13)
C4_2 C3_2 C2_2 122.65(14)
C4_2 C3_2 H3_2 118.7
C2_2 C3_2 H3_2 118.7
C3_2 C4_2 C5_2 116.36(14)
C3_2 C4_2 C8_2 121.18(14)
C5_2 C4_2 C8_2 122.42(14)
C4_2 C5_2 C6_2 122.22(14)
C4_2 C5_2 H5_2 118.9
C6_2 C5_2 H5_2 118.9
C5_2 C6_2 C1_2 121.77(14)
C5_2 C6_2 C9_2 115.99(13)
C1_2 C6_2 C9_2 122.16(13)
C2_2 C7_2 H7A_2 109.5
C2_2 C7_2 H7B_2 109.5
H7A_2 C7_2 H7B_2 109.5
C2_2 C7_2 H7C_2 109.5
H7A_2 C7_2 H7C_2 109.5
H7B_2 C7_2 H7C_2 109.5
C4_2 C8_2 H8A_2 109.5
C4_2 C8_2 H8B_2 109.5
H8A_2 C8_2 H8B_2 109.5
C4_2 C8_2 H8C_2 109.5
H8A_2 C8_2 H8C_2 109.5
H8B_2 C8_2 H8C_2 109.5
C6_2 C9_2 H9A_2 109.5
C6_2 C9_2 H9B_2 109.5
H9A_2 C9_2 H9B_2 109.5
C6_2 C9_2 H9C_2 109.5
H9A_2 C9_2 H9C_2 109.5
H9B_2 C9_2 H9C_2 109.5
N5_3 C1_3 N2_3 103.51(13)
N5_3 C1_3 B1_1 129.11(13)
N2_3 C1_3 B1_1 127.35(13)
C1_3 N2_3 C3_3 110.78(13)
C1_3 N2_3 C6_3 129.14(13)
C3_3 N2_3 C6_3 119.58(13)
C4_3 C3_3 N2_3 107.41(14)
C4_3 C3_3 H3_3 126.3
N2_3 C3_3 H3_3 126.3
C3_3 C4_3 N5_3 106.56(14)
C3_3 C4_3 H4_3 126.7
N5_3 C4_3 H4_3 126.7
C1_3 N5_3 C4_3 111.72(13)
C1_3 N5_3 C7_3 128.64(13)
C4_3 N5_3 C7_3 119.25(13)
N2_3 C6_3 H6A_3 109.5
N2_3 C6_3 H6B_3 109.5
H6A_3 C6_3 H6B_3 109.5
N2_3 C6_3 H6C_3 109.5
H6A_3 C6_3 H6C_3 109.5
H6B_3 C6_3 H6C_3 109.5
N5_3 C7_3 H7A_3 109.5
N5_3 C7_3 H7B_3 109.5
H7A_3 C7_3 H7B_3 109.5
N5_3 C7_3 H7C_3 109.5
H7A_3 C7_3 H7C_3 109.5
H7B_3 C7_3 H7C_3 109.5
C2_4 C1_4 C6_4 116.63(14)
C2_4 C1_4 C2_1 121.66(13)
C6_4 C1_4 C2_1 121.67(14)
C3_4 C2_4 C1_4 121.84(14)
C3_4 C2_4 H2_4 119.1
C1_4 C2_4 H2_4 119.1
C2_4 C3_4 C4_4 120.38(15)
C2_4 C3_4 H3_4 119.8
C4_4 C3_4 H3_4 119.8
C5_4 C4_4 C3_4 118.91(15)
C5_4 C4_4 H4_4 120.5
C3_4 C4_4 H4_4 120.5
C6_4 C5_4 C4_4 120.57(15)
C6_4 C5_4 H5_4 119.7
C4_4 C5_4 H5_4 119.7
C5_4 C6_4 C1_4 121.66(15)
C5_4 C6_4 H6_4 119.2
C1_4 C6_4 H6_4 119.2
C2_5 C1_5 C6_5 117.91(14)
C2_5 C1_5 C3_1 122.75(14)
C6_5 C1_5 C3_1 119.12(14)
C1_5 C2_5 C3_5 121.17(17)
C1_5 C2_5 H2_5 119.4
C3_5 C2_5 H2_5 119.4
C4_5 C3_5 C2_5 120.17(17)
C4_5 C3_5 H3_5 119.9
C2_5 C3_5 H3_5 119.9
C5_5 C4_5 C3_5 119.73(16)
C5_5 C4_5 H4_5 120.1
C3_5 C4_5 H4_5 120.1
C4_5 C5_5 C6_5 120.15(17)
C4_5 C5_5 H5_5 119.9
C6_5 C5_5 H5_5 119.9
C5_5 C6_5 C1_5 120.85(16)
C5_5 C6_5 H6_5 119.6
C1_5 C6_5 H6_5 119.6
C6_6 C1_6 C2_6 117.79(14)
C6_6 C1_6 C6_1 122.74(13)
C2_6 C1_6 C6_1 119.47(13)
C3_6 C2_6 C1_6 120.94(15)
C3_6 C2_6 H2_6 119.5
C1_6 C2_6 H2_6 119.5
C4_6 C3_6 C2_6 120.21(15)
C4_6 C3_6 H3_6 119.9
C2_6 C3_6 H3_6 119.9
C3_6 C4_6 C5_6 119.67(15)
C3_6 C4_6 H4_6 120.2
C5_6 C4_6 H4_6 120.2
C6_6 C5_6 C4_6 120.10(15)
C6_6 C5_6 H5_6 119.9
C4_6 C5_6 H5_6 119.9
C5_6 C6_6 C1_6 121.16(14)
C5_6 C6_6 H6_6 119.4
C1_6 C6_6 H6_6 119.4
C6_7 C1_7 C2_7 116.80(14)
C6_7 C1_7 C7_1 123.54(13)
C2_7 C1_7 C7_1 119.65(14)
C3_7 C2_7 C1_7 121.84(16)
C3_7 C2_7 H2_7 119.1
C1_7 C2_7 H2_7 119.1
C2_7 C3_7 C4_7 120.30(17)
C2_7 C3_7 H3_7 119.8
C4_7 C3_7 H3_7 119.8
C5_7 C4_7 C3_7 119.09(16)
C5_7 C4_7 H4_7 120.5
C3_7 C4_7 H4_7 120.5
C4_7 C5_7 C6_7 120.70(17)
C4_7 C5_7 H5_7 119.7
C6_7 C5_7 H5_7 119.7
C5_7 C6_7 C1_7 121.24(16)
C5_7 C6_7 H6_7 119.4
C1_7 C6_7 H6_7 119.4

loop_
_geom_bond_atom_site_label_1
_geom_bond_atom_site_label_2
_geom_bond_distance
B1_1 C1_3 1.668(2)
B1_1 C2_1 1.670(2)
B1_1 C1_2 1.675(2)
B1_1 C7_1 1.679(2)
C2_1 C3_1 1.364(2)
C2_1 C1_4 1.500(2)
C3_1 C4_1 1.478(2)
C3_1 C1_5 1.508(2)
C4_1 C5_1 1.353(2)
C4_1 C8_1 1.517(2)
C5_1 C6_1 1.472(2)
C5_1 C9_1 1.517(2)
C6_1 C7_1 1.358(2)
C6_1 C1_6 1.504(2)
C7_1 C1_7 1.499(2)
C8_1 H8A_1 0.9800
C8_1 H8B_1 0.9800
C8_1 H8C_1 0.9800
C9_1 H9A_1 0.9800
C9_1 H9B_1 0.9800
C9_1 H9C_1 0.9800
C1_2 C2_2 1.415(2)
C1_2 C6_2 1.429(2)
C2_2 C3_2 1.400(2)
C2_2 C7_2 1.515(2)
C3_2 C4_2 1.389(2)
C3_2 H3_2 0.9500
C4_2 C5_2 1.392(2)
C4_2 C8_2 1.512(2)
C5_2 C6_2 1.397(2)
C5_2 H5_2 0.9500
C6_2 C9_2 1.515(2)
C7_2 H7A_2 0.9800
C7_2 H7B_2 0.9800
C7_2 H7C_2 0.9800
C8_2 H8A_2 0.9800
C8_2 H8B_2 0.9800
C8_2 H8C_2 0.9800
C9_2 H9A_2 0.9800
C9_2 H9B_2 0.9800
C9_2 H9C_2 0.9800
C1_3 N5_3 1.362(2)
C1_3 N2_3 1.3710(19)
N2_3 C3_3 1.378(2)
N2_3 C6_3 1.4749(19)
C3_3 C4_3 1.341(2)
C3_3 H3_3 0.9500
C4_3 N5_3 1.376(2)
C4_3 H4_3 0.9500
N5_3 C7_3 1.4678(19)
C6_3 H6A_3 0.9800
C6_3 H6B_3 0.9800
C6_3 H6C_3 0.9800
C7_3 H7A_3 0.9800
C7_3 H7B_3 0.9800
C7_3 H7C_3 0.9800
C1_4 C2_4 1.405(2)
C1_4 C6_4 1.407(2)
C2_4 C3_4 1.385(2)
C2_4 H2_4 0.9500
C3_4 C4_4 1.394(2)
C3_4 H3_4 0.9500
C4_4 C5_4 1.388(3)
C4_4 H4_4 0.9500
C5_4 C6_4 1.386(2)
C5_4 H5_4 0.9500
C6_4 H6_4 0.9500
C1_5 C2_5 1.392(2)
C1_5 C6_5 1.400(2)
C2_5 C3_5 1.393(2)
C2_5 H2_5 0.9500
C3_5 C4_5 1.384(3)
C3_5 H3_5 0.9500
C4_5 C5_5 1.381(3)
C4_5 H4_5 0.9500
C5_5 C6_5 1.397(2)
C5_5 H5_5 0.9500
C6_5 H6_5 0.9500
C1_6 C6_6 1.401(2)
C1_6 C2_6 1.402(2)
C2_6 C3_6 1.390(2)
C2_6 H2_6 0.9500
C3_6 C4_6 1.384(2)
C3_6 H3_6 0.9500
C4_6 C5_6 1.391(2)
C4_6 H4_6 0.9500
C5_6 C6_6 1.385(2)
C5_6 H5_6 0.9500
C6_6 H6_6 0.9500
C1_7 C6_7 1.400(2)
C1_7 C2_7 1.408(2)
C2_7 C3_7 1.384(2)
C2_7 H2_7 0.9500
C3_7 C4_7 1.388(3)
C3_7 H3_7 0.9500
C4_7 C5_7 1.384(3)
C4_7 H4_7 0.9500
C5_7 C6_7 1.394(2)
C5_7 H5_7 0.9500
C6_7 H6_7 0.9500

loop_
_geom_torsion_atom_site_label_1
_geom_torsion_atom_site_label_2
_geom_torsion_atom_site_label_3
_geom_torsion_atom_site_label_4
_geom_torsion
C1_3 B1_1 C2_1 C3_1 176.15(13)
C1_2 B1_1 C2_1 C3_1 51.35(18)
C7_1 B1_1 C2_1 C3_1 -65.73(16)
C1_3 B1_1 C2_1 C1_4 -7.20(18)
C1_2 B1_1 C2_1 C1_4 -132.00(14)
C7_1 B1_1 C2_1 C1_4 110.92(14)
C1_4 C2_1 C3_1 C4_1 178.81(13)
B1_1 C2_1 C3_1 C4_1 -4.4(2)
C1_4 C2_1 C3_1 C1_5 4.4(2)
B1_1 C2_1 C3_1 C1_5 -178.82(13)
C2_1 C3_1 C4_1 C5_1 46.1(2)
C1_5 C3_1 C4_1 C5_1 -138.91(15)
C2_1 C3_1 C4_1 C8_1 -131.39(15)
C1_5 C3_1 C4_1 C8_1 43.64(17)
C3_1 C4_1 C5_1 C6_1 5.6(2)
C8_1 C4_1 C5_1 C6_1 -177.05(13)
C3_1 C4_1 C5_1 C9_1 -175.53(13)
C8_1 C4_1 C5_1 C9_1 1.9(2)
C4_1 C5_1 C6_1 C7_1 -50.1(2)
C9_1 C5_1 C6_1 C7_1 130.90(15)
C4_1 C5_1 C6_1 C1_6 129.59(15)
C9_1 C5_1 C6_1 C1_6 -49.37(17)
C5_1 C6_1 C7_1 C1_7 173.03(13)
C1_6 C6_1 C7_1 C1_7 -6.7(2)
C5_1 C6_1 C7_1 B1_1 -1.3(2)
C1_6 C6_1 C7_1 B1_1 178.99(12)
C1_3 B1_1 C7_1 C6_1 -171.97(12)
C2_1 B1_1 C7_1 C6_1 70.29(15)
C1_2 B1_1 C7_1 C6_1 -49.58(17)
C1_3 B1_1 C7_1 C1_7 14.22(18)
C2_1 B1_1 C7_1 C1_7 -103.52(14)
C1_2 B1_1 C7_1 C1_7 136.61(13)
C1_3 B1_1 C1_2 C2_2 -100.04(16)
C2_1 B1_1 C1_2 C2_2 25.5(2)
C7_1 B1_1 C1_2 C2_2 136.44(14)
C1_3 B1_1 C1_2 C6_2 82.22(16)
C2_1 B1_1 C1_2 C6_2 -152.23(13)
C7_1 B1_1 C1_2 C6_2 -41.30(18)
C6_2 C1_2 C2_2 C3_2 8.8(2)
B1_1 C1_2 C2_2 C3_2 -169.05(14)
C6_2 C1_2 C2_2 C7_2 -168.63(14)
B1_1 C1_2 C2_2 C7_2 13.5(2)
C1_2 C2_2 C3_2 C4_2 -4.4(2)
C7_2 C2_2 C3_2 C4_2 173.28(14)
C2_2 C3_2 C4_2 C5_2 -2.7(2)
C2_2 C3_2 C4_2 C8_2 179.66(15)
C3_2 C4_2 C5_2 C6_2 4.9(2)
C8_2 C4_2 C5_2 C6_2 -177.54(15)
C4_2 C5_2 C6_2 C1_2 0.0(2)
C4_2 C5_2 C6_2 C9_2 -176.89(14)
C2_2 C1_2 C6_2 C5_2 -6.7(2)
B1_1 C1_2 C6_2 C5_2 171.20(13)
C2_2 C1_2 C6_2 C9_2 169.94(13)
B1_1 C1_2 C6_2 C9_2 -12.1(2)
C2_1 B1_1 C1_3 N5_3 61.60(19)
C1_2 B1_1 C1_3 N5_3 -171.45(14)
C7_1 B1_1 C1_3 N5_3 -48.97(19)
C2_1 B1_1 C1_3 N2_3 -120.58(15)
C1_2 B1_1 C1_3 N2_3 6.38(19)
C7_1 B1_1 C1_3 N2_3 128.86(14)
N5_3 C1_3 N2_3 C3_3 0.83(16)
B1_1 C1_3 N2_3 C3_3 -177.43(14)
N5_3 C1_3 N2_3 C6_3 -170.89(14)
B1_1 C1_3 N2_3 C6_3 10.8(2)
C1_3 N2_3 C3_3 C4_3 -0.43(18)
C6_3 N2_3 C3_3 C4_3 172.19(14)
N2_3 C3_3 C4_3 N5_3 -0.17(18)
N2_3 C1_3 N5_3 C4_3 -0.95(16)
B1_1 C1_3 N5_3 C4_3 177.28(14)
N2_3 C1_3 N5_3 C7_3 171.77(13)
B1_1 C1_3 N5_3 C7_3 -10.0(2)
C3_3 C4_3 N5_3 C1_3 0.72(18)
C3_3 C4_3 N5_3 C7_3 -172.76(13)
C3_1 C2_1 C1_4 C2_4 -130.33(15)
B1_1 C2_1 C1_4 C2_4 53.0(2)
C3_1 C2_1 C1_4 C6_4 52.0(2)
B1_1 C2_1 C1_4 C6_4 -124.74(16)
C6_4 C1_4 C2_4 C3_4 -0.1(2)
C2_1 C1_4 C2_4 C3_4 -177.95(14)
C1_4 C2_4 C3_4 C4_4 0.6(2)
C2_4 C3_4 C4_4 C5_4 -0.6(3)
C3_4 C4_4 C5_4 C6_4 0.2(3)
C4_4 C5_4 C6_4 C1_4 0.3(3)
C2_4 C1_4 C6_4 C5_4 -0.3(2)
C2_1 C1_4 C6_4 C5_4 177.48(15)
C2_1 C3_1 C1_5 C2_5 54.2(2)
C4_1 C3_1 C1_5 C2_5 -120.68(16)
C2_1 C3_1 C1_5 C6_5 -131.29(16)
C4_1 C3_1 C1_5 C6_5 53.79(18)
C6_5 C1_5 C2_5 C3_5 -1.1(2)
C3_1 C1_5 C2_5 C3_5 173.46(15)
C1_5 C2_5 C3_5 C4_5 0.7(3)
C2_5 C3_5 C4_5 C5_5 0.5(3)
C3_5 C4_5 C5_5 C6_5 -1.2(3)
C4_5 C5_5 C6_5 C1_5 0.8(3)
C2_5 C1_5 C6_5 C5_5 0.4(2)
C3_1 C1_5 C6_5 C5_5 -174.38(14)
C7_1 C6_1 C1_6 C6_6 -50.4(2)
C5_1 C6_1 C1_6 C6_6 129.90(14)
C7_1 C6_1 C1_6 C2_6 130.23(16)
C5_1 C6_1 C1_6 C2_6 -49.50(18)
C6_6 C1_6 C2_6 C3_6 3.7(2)
C6_1 C1_6 C2_6 C3_6 -176.86(14)
C1_6 C2_6 C3_6 C4_6 -2.7(2)
C2_6 C3_6 C4_6 C5_6 -0.3(2)
C3_6 C4_6 C5_6 C6_6 2.2(2)
C4_6 C5_6 C6_6 C1_6 -1.1(2)
C2_6 C1_6 C6_6 C5_6 -1.8(2)
C6_1 C1_6 C6_6 C5_6 178.79(14)
C6_1 C7_1 C1_7 C6_7 122.99(16)
B1_1 C7_1 C1_7 C6_7 -63.1(2)
C6_1 C7_1 C1_7 C2_7 -57.83(19)
B1_1 C7_1 C1_7 C2_7 116.07(16)
C6_7 C1_7 C2_7 C3_7 0.3(2)
C7_1 C1_7 C2_7 C3_7 -178.96(14)
C1_7 C2_7 C3_7 C4_7 -1.1(3)
C2_7 C3_7 C4_7 C5_7 0.5(3)
C3_7 C4_7 C5_7 C6_7 1.0(3)
C4_7 C5_7 C6_7 C1_7 -1.9(2)
C2_7 C1_7 C6_7 C5_7 1.2(2)
C7_1 C1_7 C6_7 C5_7 -179.55(14)
